data_7023148
loop_
_publ_author_name
'Feng, Xun'
'Ling, Xun-Li'
'Liu, Lang'
'Song, Hong-Liang'
'Wang, Li-Ya'
'Ng, Seik-Weng'
'Su, Bei Ya'

_publ_section_title
;
 A series of 3D lanthanide frameworks constructed from aromatic
 multi-carboxylate ligand: structural diversity, luminescence and magnetic
 properties.
;
_journal_issue 28
_journal_name_full 'Dalton transactions (Cambridge, England : 2003)'
_journal_page_first 10292
_journal_page_last 10303
_journal_paper_doi 10.1039/c3dt50810b
_journal_volume 42
_journal_year 2013
_chemical_formula_sum 'C28 H22 N2 Nd2 O18'
_chemical_formula_weight 962.96
_chemical_name_systematic
;
?
;
_space_group_IT_number 2
_symmetry_cell_setting triclinic
_symmetry_space_group_name_Hall '-P 1'
_symmetry_space_group_name_H-M 'P -1'
_atom_sites_solution_hydrogens geom
_atom_sites_solution_primary direct
_atom_sites_solution_secondary difmap
_audit_creation_method SHELXL-97
_cell_angle_alpha 74.0980(10)
_cell_angle_beta 87.6680(10)
_cell_angle_gamma 86.0060(10)
_cell_formula_units_Z 1
_cell_length_a 7.3604(5)
_cell_length_b 8.6125(6)
_cell_length_c 12.0452(8)
_cell_measurement_temperature 293(2)
_cell_volume 732.37(9)
_computing_structure_refinement 'SHELXL-97 (Sheldrick, 1997)'
_computing_structure_solution 'SHELXS-97 (Sheldrick, 1990)'
_diffrn_ambient_temperature 293(2)
_diffrn_measured_fraction_theta_full 0.965
_diffrn_measured_fraction_theta_max 0.965
_diffrn_radiation_monochromator graphite
_diffrn_radiation_source 'fine-focus sealed tube'
_diffrn_radiation_type MoK\a
_diffrn_radiation_wavelength 0.71073
_diffrn_reflns_av_R_equivalents 0.0167
_diffrn_reflns_av_sigmaI/netI 0.0315
_diffrn_reflns_limit_h_max 9
_diffrn_reflns_limit_h_min -5
_diffrn_reflns_limit_k_max 11
_diffrn_reflns_limit_k_min -10
_diffrn_reflns_limit_l_max 13
_diffrn_reflns_limit_l_min -15
_diffrn_reflns_number 4469
_diffrn_reflns_theta_full 27.50
_diffrn_reflns_theta_max 27.50
_diffrn_reflns_theta_min 1.76
_exptl_absorpt_coefficient_mu 3.599
_exptl_absorpt_correction_T_max 0.4817
_exptl_absorpt_correction_T_min 0.2834
_exptl_absorpt_correction_type multi-scan
_exptl_absorpt_process_details sadabs
_exptl_crystal_colour pink
_exptl_crystal_density_diffrn 2.183
_exptl_crystal_density_method 'not measured'
_exptl_crystal_description block
_exptl_crystal_F_000 468
_exptl_crystal_size_max 0.38
_exptl_crystal_size_mid 0.25
_exptl_crystal_size_min 0.20
_refine_diff_density_max 1.186
_refine_diff_density_min -1.107
_refine_diff_density_rms 0.116
_refine_ls_extinction_method none
_refine_ls_goodness_of_fit_ref 1.044
_refine_ls_hydrogen_treatment mixed
_refine_ls_matrix_type full
_refine_ls_number_parameters 238
_refine_ls_number_reflns 3246
_refine_ls_number_restraints 6
_refine_ls_restrained_S_all 1.043
_refine_ls_R_factor_all 0.0239
_refine_ls_R_factor_gt 0.0223
_refine_ls_shift/su_max 0.001
_refine_ls_shift/su_mean 0.000
_refine_ls_structure_factor_coef Fsqd
_refine_ls_weighting_details 'calc w=1/[\s^2^(Fo^2^)+(0.0354P)^2^+0.2487P] where P=(Fo^2^+2Fc^2^)/3'
_refine_ls_weighting_scheme calc
_refine_ls_wR_factor_gt 0.0575
_refine_ls_wR_factor_ref 0.0585
_reflns_number_gt 3075
_reflns_number_total 3246
_reflns_threshold_expression >2sigma(I)
_cod_data_source_file c3dt50810b.txt
_cod_data_source_block nd
_cod_original_sg_symbol_H-M P-1
_cod_database_code 7023148

loop_
_symmetry_equiv_pos_as_xyz
'x, y, z'
'-x, -y, -z'

loop_
_atom_site_label
_atom_site_type_symbol
_atom_site_fract_x
_atom_site_fract_y
_atom_site_fract_z
_atom_site_U_iso_or_equiv
_atom_site_adp_type
_atom_site_occupancy
_atom_site_symmetry_multiplicity
_atom_site_calc_flag
_atom_site_refinement_flags
Nd1 Nd 0.299523(18) 0.188740(17) 0.495866(11) 0.01147(6) Uani 1 1 d .
O1 O 0.5119(3) 0.0529(3) 0.37739(17) 0.0168(4) Uani 1 1 d .
O2 O 0.5667(3) -0.1495(3) 0.29888(19) 0.0218(5) Uani 1 1 d .
O3 O 0.1609(3) -0.0180(3) 0.42897(17) 0.0166(4) Uani 1 1 d .
O4 O -0.0833(3) -0.0671(3) 0.34362(18) 0.0214(5) Uani 1 1 d .
O5 O -0.3207(3) 0.6087(3) -0.30761(19) 0.0258(5) Uani 1 1 d .
O6 O 0.5893(3) 0.3168(3) 0.47865(19) 0.0190(4) Uani 1 1 d .
O7 O 0.7285(3) 0.5435(3) 0.46396(19) 0.0197(5) Uani 1 1 d .
O1W O -0.0200(3) 0.2895(3) 0.4326(2) 0.0251(5) Uani 1 1 d D
H11 H -0.090(4) 0.215(3) 0.462(3) 0.038 Uiso 1 1 d D
H12 H -0.078(4) 0.379(2) 0.428(4) 0.038 Uiso 1 1 d D
O2W O -0.6995(5) 0.6214(6) -0.2143(3) 0.0616(10) Uani 1 1 d D
H21 H -0.774(6) 0.663(8) -0.266(3) 0.092 Uiso 1 1 d D
H22 H -0.593(3) 0.621(8) -0.242(4) 0.092 Uiso 1 1 d D
N1 N -0.0093(4) 0.2891(3) -0.0642(2) 0.0198(5) Uani 1 1 d .
C1 C 0.4830(4) -0.0195(4) 0.3002(2) 0.0151(6) Uani 1 1 d .
C2 C 0.3471(4) 0.0550(4) 0.2058(2) 0.0160(6) Uani 1 1 d .
C3 C 0.1583(4) 0.0566(4) 0.2246(2) 0.0152(6) Uani 1 1 d .
C4 C 0.0425(4) 0.1244(4) 0.1321(3) 0.0183(6) Uani 1 1 d .
H4 H -0.0831 0.1203 0.1435 0.022 Uiso 1 1 calc R
C5 C 0.1142(4) 0.1975(4) 0.0238(2) 0.0191(6) Uani 1 1 d .
C6 C 0.3002(4) 0.1901(4) 0.0024(2) 0.0236(7) Uani 1 1 d .
H6 H 0.3476 0.2330 -0.0715 0.028 Uiso 1 1 calc R
C7 C 0.4153(4) 0.1173(4) 0.0936(3) 0.0220(7) Uani 1 1 d .
H7 H 0.5403 0.1100 0.0794 0.026 Uiso 1 1 calc R
C8 C 0.0712(4) -0.0151(4) 0.3409(2) 0.0149(6) Uani 1 1 d .
C9 C -0.1539(5) 0.3784(4) -0.0336(3) 0.0255(7) Uani 1 1 d .
H9 H -0.1769 0.3703 0.0443 0.031 Uiso 1 1 calc R
C10 C -0.2647(5) 0.4782(5) -0.1129(3) 0.0274(8) Uani 1 1 d .
H10 H -0.3652 0.5326 -0.0883 0.033 Uiso 1 1 calc R
C11 C -0.2302(4) 0.5016(4) -0.2340(3) 0.0189(6) Uani 1 1 d .
C12 C -0.0881(5) 0.3957(4) -0.2614(3) 0.0227(7) Uani 1 1 d .
H12A H -0.0683 0.3943 -0.3379 0.027 Uiso 1 1 calc R
C13 C 0.0193(4) 0.2967(4) -0.1785(3) 0.0213(6) Uani 1 1 d .
H13 H 0.1140 0.2329 -0.1999 0.026 Uiso 1 1 calc R
C14 C 0.5909(4) 0.4590(4) 0.4836(2) 0.0148(6) Uani 1 1 d .

loop_
_atom_site_aniso_label
_atom_site_aniso_U_11
_atom_site_aniso_U_22
_atom_site_aniso_U_33
_atom_site_aniso_U_23
_atom_site_aniso_U_13
_atom_site_aniso_U_12
Nd1 0.00926(9) 0.01218(10) 0.01251(9) -0.00291(6) -0.00241(5) 0.00199(6)
O1 0.0151(10) 0.0214(12) 0.0146(10) -0.0066(8) -0.0048(8) 0.0041(8)
O2 0.0196(11) 0.0220(12) 0.0255(11) -0.0104(10) -0.0076(9) 0.0080(9)
O3 0.0170(10) 0.0202(12) 0.0129(10) -0.0043(8) -0.0027(8) -0.0016(9)
O4 0.0142(10) 0.0330(14) 0.0172(10) -0.0067(9) -0.0001(8) -0.0045(9)
O5 0.0215(11) 0.0272(13) 0.0214(11) 0.0037(10) -0.0032(9) 0.0081(10)
O6 0.0121(10) 0.0156(11) 0.0306(12) -0.0088(9) -0.0014(8) 0.0005(8)
O7 0.0127(10) 0.0163(11) 0.0312(12) -0.0090(9) 0.0001(9) 0.0013(8)
O1W 0.0134(10) 0.0190(12) 0.0376(14) 0.0005(10) 0.0015(9) 0.0019(9)
O2W 0.0421(18) 0.114(3) 0.0283(16) -0.0187(19) 0.0041(13) -0.004(2)
N1 0.0191(13) 0.0238(15) 0.0143(12) -0.0025(10) -0.0043(10) 0.0060(11)
C1 0.0103(12) 0.0209(16) 0.0112(13) 0.0000(11) -0.0006(10) 0.0021(11)
C2 0.0153(14) 0.0191(16) 0.0128(13) -0.0038(11) -0.0025(11) 0.0023(12)
C3 0.0161(14) 0.0148(15) 0.0141(13) -0.0030(11) -0.0020(11) 0.0011(11)
C4 0.0129(13) 0.0255(17) 0.0154(14) -0.0037(12) -0.0033(11) 0.0011(12)
C5 0.0204(15) 0.0231(17) 0.0129(14) -0.0039(12) -0.0052(11) 0.0040(13)
C6 0.0250(18) 0.030(2) 0.0125(15) -0.0014(13) 0.0000(13) 0.0028(15)
C7 0.0136(14) 0.0348(19) 0.0156(14) -0.0052(13) 0.0010(11) 0.0042(13)
C8 0.0153(13) 0.0150(15) 0.0144(13) -0.0046(11) -0.0016(10) 0.0030(11)
C9 0.0284(17) 0.0310(19) 0.0139(15) -0.0036(13) -0.0019(12) 0.0110(15)
C10 0.0257(17) 0.032(2) 0.0195(16) -0.0033(14) -0.0001(13) 0.0132(15)
C11 0.0173(14) 0.0182(16) 0.0186(15) -0.0009(12) -0.0028(11) 0.0021(12)
C12 0.0259(16) 0.0260(18) 0.0143(14) -0.0040(12) -0.0015(12) 0.0053(14)
C13 0.0243(16) 0.0218(17) 0.0168(14) -0.0048(12) -0.0019(12) 0.0032(13)
C14 0.0131(13) 0.0156(15) 0.0149(13) -0.0030(11) -0.0021(10) 0.0014(11)

loop_
_atom_type_symbol
_atom_type_description
_atom_type_scat_dispersion_real
_atom_type_scat_dispersion_imag
_atom_type_scat_source
C C 0.0033 0.0016 'International Tables Vol C Tables 4.2.6.8 and 6.1.1.4'
H H 0.0000 0.0000 'International Tables Vol C Tables 4.2.6.8 and 6.1.1.4'
N N 0.0061 0.0033 'International Tables Vol C Tables 4.2.6.8 and 6.1.1.4'
O O 0.0106 0.0060 'International Tables Vol C Tables 4.2.6.8 and 6.1.1.4'
Nd Nd -0.1943 3.0179 'International Tables Vol C Tables 4.2.6.8 and 6.1.1.4'

loop_
_geom_angle_atom_site_label_1
_geom_angle_atom_site_label_2
_geom_angle_atom_site_label_3
_geom_angle
_geom_angle_site_symmetry_1
_geom_angle_site_symmetry_3
O3 Nd1 O6 139.20(7) . .
O3 Nd1 O5 97.37(8) . 2_565
O6 Nd1 O5 70.41(8) . 2_565
O3 Nd1 O7 148.95(7) . 2_666
O6 Nd1 O7 66.76(7) . 2_666
O5 Nd1 O7 73.65(8) 2_565 2_666
O3 Nd1 O4 76.13(7) . 2_556
O6 Nd1 O4 136.15(7) . 2_556
O5 Nd1 O4 143.35(7) 2_565 2_556
O7 Nd1 O4 93.30(8) 2_666 2_556
O3 Nd1 O1 66.09(7) . .
O6 Nd1 O1 73.14(7) . .
O5 Nd1 O1 75.90(7) 2_565 .
O7 Nd1 O1 135.70(7) 2_666 .
O4 Nd1 O1 129.55(8) 2_556 .
O3 Nd1 O1W 71.19(8) . .
O6 Nd1 O1W 133.93(8) . .
O5 Nd1 O1W 72.09(8) 2_565 .
O7 Nd1 O1W 77.78(8) 2_666 .
O4 Nd1 O1W 71.70(8) 2_556 .
O1 Nd1 O1W 121.60(7) . .
O3 Nd1 O1 84.15(7) . 2_656
O6 Nd1 O1 82.26(7) . 2_656
O5 Nd1 O1 139.69(7) 2_565 2_656
O7 Nd1 O1 122.17(7) 2_666 2_656
O4 Nd1 O1 76.31(7) 2_556 2_656
O1 Nd1 O1 67.97(7) . 2_656
O1W Nd1 O1 143.27(7) . 2_656
O3 Nd1 O2 125.90(7) . 2_656
O6 Nd1 O2 69.82(7) . 2_656
O5 Nd1 O2 135.55(8) 2_565 2_656
O7 Nd1 O2 73.07(7) 2_666 2_656
O4 Nd1 O2 67.01(7) 2_556 2_656
O1 Nd1 O2 110.11(6) . 2_656
O1W Nd1 O2 127.03(7) . 2_656
O1 Nd1 O2 50.24(6) 2_656 2_656
O3 Nd1 C1 107.26(8) . 2_656
O6 Nd1 C1 72.05(8) . 2_656
O5 Nd1 C1 142.02(8) 2_565 2_656
O7 Nd1 C1 96.70(8) 2_666 2_656
O4 Nd1 C1 72.18(7) 2_556 2_656
O1 Nd1 C1 88.01(7) . 2_656
O1W Nd1 C1 143.02(8) . 2_656
O1 Nd1 C1 25.67(7) 2_656 2_656
O2 Nd1 C1 24.81(7) 2_656 2_656
C1 O1 Nd1 132.15(18) . .
C1 O1 Nd1 94.20(17) . 2_656
Nd1 O1 Nd1 112.03(7) . 2_656
C1 O2 Nd1 92.80(17) . 2_656
C8 O3 Nd1 133.9(2) . .
C8 O4 Nd1 133.32(19) . 2_556
C11 O5 Nd1 143.7(2) . 2_565
C14 O6 Nd1 119.57(18) . .
C14 O7 Nd1 118.09(18) . 2_666
Nd1 O1W H11 108(3) . .
Nd1 O1W H12 131(3) . .
H11 O1W H12 108.2(17) . .
H21 O2W H22 110.0(18) . .
C13 N1 C9 118.6(3) . .
C13 N1 C5 122.1(3) . .
C9 N1 C5 119.1(2) . .
O2 C1 O1 121.6(3) . .
O2 C1 C2 118.2(3) . .
O1 C1 C2 120.2(3) . .
O2 C1 Nd1 62.38(15) . 2_656
O1 C1 Nd1 60.13(14) . 2_656
C2 C1 Nd1 171.4(2) . 2_656
C3 C2 C7 118.7(3) . .
C3 C2 C1 123.4(3) . .
C7 C2 C1 117.8(3) . .
C4 C3 C2 119.7(3) . .
C4 C3 C8 117.4(3) . .
C2 C3 C8 122.8(3) . .
C5 C4 C3 120.2(3) . .
C5 C4 H4 119.9 . .
C3 C4 H4 119.9 . .
C6 C5 C4 120.6(3) . .
C6 C5 N1 121.0(3) . .
C4 C5 N1 118.3(3) . .
C5 C6 C7 118.9(3) . .
C5 C6 H6 120.5 . .
C7 C6 H6 120.5 . .
C6 C7 C2 121.5(3) . .
C6 C7 H7 119.3 . .
C2 C7 H7 119.3 . .
O4 C8 O3 124.9(3) . .
O4 C8 C3 117.9(3) . .
O3 C8 C3 117.3(3) . .
C10 C9 N1 122.0(3) . .
C10 C9 H9 119.0 . .
N1 C9 H9 119.0 . .
C9 C10 C11 121.3(3) . .
C9 C10 H10 119.3 . .
C11 C10 H10 119.3 . .
O5 C11 C12 124.7(3) . .
O5 C11 C10 121.0(3) . .
C12 C11 C10 114.3(3) . .
C13 C12 C11 121.7(3) . .
C13 C12 H12A 119.1 . .
C11 C12 H12A 119.1 . .
N1 C13 C12 121.4(3) . .
N1 C13 H13 119.3 . .
C12 C13 H13 119.3 . .
O6 C14 O7 125.4(3) . .
O6 C14 C14 117.7(3) . 2_666
O7 C14 C14 116.9(3) . 2_666

loop_
_geom_bond_atom_site_label_1
_geom_bond_atom_site_label_2
_geom_bond_distance
_geom_bond_site_symmetry_2
Nd1 O3 2.443(2) .
Nd1 O6 2.445(2) .
Nd1 O5 2.460(2) 2_565
Nd1 O7 2.476(2) 2_666
Nd1 O4 2.498(2) 2_556
Nd1 O1 2.515(2) .
Nd1 O1W 2.522(2) .
Nd1 O1 2.573(2) 2_656
Nd1 O2 2.625(2) 2_656
Nd1 C1 2.959(3) 2_656
O1 C1 1.285(4) .
O1 Nd1 2.573(2) 2_656
O2 C1 1.243(4) .
O2 Nd1 2.625(2) 2_656
O3 C8 1.266(3) .
O4 C8 1.247(4) .
O4 Nd1 2.498(2) 2_556
O5 C11 1.263(4) .
O5 Nd1 2.460(2) 2_565
O6 C14 1.243(4) .
O7 C14 1.265(4) .
O7 Nd1 2.476(2) 2_666
O1W H11 0.839(10) .
O1W H12 0.843(10) .
O2W H21 0.835(10) .
O2W H22 0.838(10) .
N1 C13 1.368(4) .
N1 C9 1.368(4) .
N1 C5 1.447(4) .
C1 C2 1.519(4) .
C1 Nd1 2.959(3) 2_656
C2 C3 1.398(4) .
C2 C7 1.397(4) .
C3 C4 1.400(4) .
C3 C8 1.504(4) .
C4 C5 1.385(4) .
C4 H4 0.9300 .
C5 C6 1.383(4) .
C6 C7 1.393(4) .
C6 H6 0.9300 .
C7 H7 0.9300 .
C9 C10 1.354(4) .
C9 H9 0.9300 .
C10 C11 1.431(4) .
C10 H10 0.9300 .
C11 C12 1.428(4) .
C12 C13 1.361(4) .
C12 H12A 0.9300 .
C13 H13 0.9300 .
C14 C14 1.556(5) 2_666

loop_
_geom_hbond_atom_site_label_D
_geom_hbond_atom_site_label_H
_geom_hbond_atom_site_label_A
_geom_hbond_distance_DH
_geom_hbond_distance_HA
_geom_hbond_distance_DA
_geom_hbond_angle_DHA
_geom_hbond_site_symmetry_A
O1W H11 O3 0.839(10) 1.931(19) 2.718(3) 156(4) 2_556
O1W H12 O7 0.843(10) 2.057(17) 2.861(3) 160(3) 1_455
O2W H22 O5 0.838(10) 2.132(11) 2.969(4) 177(6) .

loop_
_geom_torsion_atom_site_label_1
_geom_torsion_atom_site_label_2
_geom_torsion_atom_site_label_3
_geom_torsion_atom_site_label_4
_geom_torsion
_geom_torsion_site_symmetry_1
_geom_torsion_site_symmetry_4
O3 Nd1 O1 C1 24.8(2) . .
O6 Nd1 O1 C1 -153.4(3) . .
O5 Nd1 O1 C1 -80.0(3) 2_565 .
O7 Nd1 O1 C1 -127.7(2) 2_666 .
O4 Nd1 O1 C1 69.9(3) 2_556 .
O1W Nd1 O1 C1 -21.8(3) . .
O1 Nd1 O1 C1 118.2(3) 2_656 .
O2 Nd1 O1 C1 146.2(2) 2_656 .
C1 Nd1 O1 C1 134.7(2) 2_656 .
O3 Nd1 O1 Nd1 -93.39(9) . 2_656
O6 Nd1 O1 Nd1 88.33(9) . 2_656
O5 Nd1 O1 Nd1 161.77(10) 2_565 2_656
O7 Nd1 O1 Nd1 114.06(10) 2_666 2_656
O4 Nd1 O1 Nd1 -48.30(12) 2_556 2_656
O1W Nd1 O1 Nd1 -140.01(8) . 2_656
O1 Nd1 O1 Nd1 0.0 2_656 2_656
O2 Nd1 O1 Nd1 27.99(10) 2_656 2_656
C1 Nd1 O1 Nd1 16.49(9) 2_656 2_656
O6 Nd1 O3 C8 -89.7(3) . .
O5 Nd1 O3 C8 -21.3(3) 2_565 .
O7 Nd1 O3 C8 49.1(3) 2_666 .
O4 Nd1 O3 C8 122.0(3) 2_556 .
O1 Nd1 O3 C8 -92.3(3) . .
O1W Nd1 O3 C8 46.9(2) . .
O1 Nd1 O3 C8 -160.7(3) 2_656 .
O2 Nd1 O3 C8 169.5(2) 2_656 .
C1 Nd1 O3 C8 -172.0(2) 2_656 .
O3 Nd1 O6 C14 150.17(19) . .
O5 Nd1 O6 C14 71.9(2) 2_565 .
O7 Nd1 O6 C14 -8.2(2) 2_666 .
O4 Nd1 O6 C14 -77.3(2) 2_556 .
O1 Nd1 O6 C14 152.6(2) . .
O1W Nd1 O6 C14 34.7(3) . .
O1 Nd1 O6 C14 -138.2(2) 2_656 .
O2 Nd1 O6 C14 -87.8(2) 2_656 .
C1 Nd1 O6 C14 -114.0(2) 2_656 .
Nd1 O2 C1 O1 11.1(3) 2_656 .
Nd1 O2 C1 C2 -170.3(2) 2_656 .
Nd1 O1 C1 O2 -136.4(2) . .
Nd1 O1 C1 O2 -11.4(3) 2_656 .
Nd1 O1 C1 C2 45.0(4) . .
Nd1 O1 C1 C2 170.0(2) 2_656 .
Nd1 O1 C1 Nd1 -125.0(2) . 2_656
O2 C1 C2 C3 107.1(3) . .
O1 C1 C2 C3 -74.3(4) . .
Nd1 C1 C2 C3 15.3(16) 2_656 .
O2 C1 C2 C7 -69.4(4) . .
O1 C1 C2 C7 109.2(3) . .
Nd1 C1 C2 C7 -161.2(13) 2_656 .
C7 C2 C3 C4 -2.0(5) . .
C1 C2 C3 C4 -178.4(3) . .
C7 C2 C3 C8 176.8(3) . .
C1 C2 C3 C8 0.3(5) . .
C2 C3 C4 C5 -3.5(5) . .
C8 C3 C4 C5 177.7(3) . .
C3 C4 C5 C6 6.7(5) . .
C3 C4 C5 N1 -169.9(3) . .
C13 N1 C5 C6 36.7(5) . .
C9 N1 C5 C6 -139.6(3) . .
C13 N1 C5 C4 -146.7(3) . .
C9 N1 C5 C4 37.1(4) . .
C4 C5 C6 C7 -4.3(5) . .
N1 C5 C6 C7 172.3(3) . .
C5 C6 C7 C2 -1.3(5) . .
C3 C2 C7 C6 4.4(5) . .
C1 C2 C7 C6 -178.9(3) . .
Nd1 O4 C8 O3 2.2(5) 2_556 .
Nd1 O4 C8 C3 -177.75(19) 2_556 .
Nd1 O3 C8 O4 -124.3(3) . .
Nd1 O3 C8 C3 55.6(4) . .
C4 C3 C8 O4 26.9(4) . .
C2 C3 C8 O4 -151.8(3) . .
C4 C3 C8 O3 -153.0(3) . .
C2 C3 C8 O3 28.2(4) . .
C13 N1 C9 C10 -2.6(5) . .
C5 N1 C9 C10 173.8(3) . .
N1 C9 C10 C11 -3.2(6) . .
Nd1 O5 C11 C12 -37.3(6) 2_565 .
Nd1 O5 C11 C10 142.4(3) 2_565 .
C9 C10 C11 O5 -171.5(4) . .
C9 C10 C11 C12 8.2(5) . .
O5 C11 C12 C13 171.7(3) . .
C10 C11 C12 C13 -8.0(5) . .
C9 N1 C13 C12 2.8(5) . .
C5 N1 C13 C12 -173.5(3) . .
C11 C12 C13 N1 2.8(5) . .
Nd1 O6 C14 O7 -172.2(2) . .
Nd1 O6 C14 C14 7.6(4) . 2_666
Nd1 O7 C14 O6 -172.5(2) 2_666 .
Nd1 O7 C14 C14 7.7(4) 2_666 2_666
